data_7064132
loop_
_publ_author_name
'Bazhina, Evgeniya S.'
'Shmelev, Maxim A.'
'Gogoleva, Natalia V.'
'Matiukhina, Anna K.'
'Vasilev, Pavel N.'
'Efimov, Nikolay N.'
'Kiskin, Mikhail A.'
'Eremenko, Igor L.'

_publ_section_title
;
 Novel bimetallic LnIII/VIV (Ln = Gd, Tb, Dy, Er, Yb, Lu) compounds with
 cyclopropane-1,1-dicarboxylate anions and bulky tetrabutylammonium
 cations: synthesis, structure, magnetic properties, and thermal
 decomposition
;
_journal_issue 47
_journal_name_full 'New Journal of Chemistry'
_journal_page_first 20754
_journal_page_last 20767
_journal_paper_doi 10.1039/D5NJ03452C
_journal_volume 49
_journal_year 2025
_chemical_formula_moiety 'Dy H16 O8, 2(C10 H10 O10 V), C16 H36 N, 0.667(H2 O)'
_chemical_formula_sum 'C36 H73.33 Dy N O28.67 V2'
_chemical_formula_weight 1243.34
_space_group_crystal_system orthorhombic
_space_group_IT_number 52
_space_group_name_Hall '-P 2a 2bc'
_space_group_name_H-M_alt 'P n n a'
_atom_sites_solution_hydrogens mixed
_audit_creation_date 2024-10-02
_audit_creation_method
;
Olex2 1.5
(compiled 2024.02.16 svn.r378c4104 for OlexSys, GUI svn.r6928)
;
_audit_update_record
;
2025-07-14 deposited with the CCDC.	2025-11-06 downloaded from the CCDC.
;
_cell_angle_alpha 90
_cell_angle_beta 90
_cell_angle_gamma 90
_cell_formula_units_Z 4
_cell_length_a 15.7781(12)
_cell_length_b 21.2907(15)
_cell_length_c 15.4105(10)
_cell_measurement_reflns_used 6316
_cell_measurement_temperature 296.15
_cell_measurement_theta_max 30.45
_cell_measurement_theta_min 2.66
_cell_volume 5176.8(6)
_computing_cell_refinement 'SAINT V8.35A (?, 2016)'
_computing_data_reduction 'SAINT V8.35A (?, 2016)'
_computing_molecular_graphics 'Olex2 1.5 (Dolomanov et al., 2009)'
_computing_publication_material 'Olex2 1.5 (Dolomanov et al., 2009)'
_computing_structure_refinement 'XL  (Sheldrick, 2008)'
_computing_structure_solution 'SHELXT 2014/4 (Sheldrick, 2014)'
_diffrn_ambient_temperature 296.15
_diffrn_measured_fraction_theta_full 1.000
_diffrn_measured_fraction_theta_max 1.000
_diffrn_measurement_device_type 'Bruker APEX-II CCD'
_diffrn_measurement_method '\f and \w scans'
_diffrn_radiation_type MoK\a
_diffrn_radiation_wavelength 0.71073
_diffrn_reflns_av_R_equivalents 0.0984
_diffrn_reflns_av_unetI/netI 0.0526
_diffrn_reflns_Laue_measured_fraction_full 1.000
_diffrn_reflns_Laue_measured_fraction_max 1.000
_diffrn_reflns_limit_h_max 18
_diffrn_reflns_limit_h_min -18
_diffrn_reflns_limit_k_max 25
_diffrn_reflns_limit_k_min -25
_diffrn_reflns_limit_l_max 18
_diffrn_reflns_limit_l_min -18
_diffrn_reflns_number 36809
_diffrn_reflns_point_group_measured_fraction_full 1.000
_diffrn_reflns_point_group_measured_fraction_max 1.000
_diffrn_reflns_theta_full 24.712
_diffrn_reflns_theta_max 24.712
_diffrn_reflns_theta_min 1.631
_exptl_absorpt_coefficient_mu 1.871
_exptl_absorpt_correction_T_max 0.2657
_exptl_absorpt_correction_T_min 0.1877
_exptl_absorpt_correction_type multi-scan
_exptl_absorpt_process_details
;
SADABS-2014/5 (Bruker,2014/5) was used for absorption correction.
wR2(int) was 0.1046 before and 0.0893 after correction.
The Ratio of minimum to maximum transmission is 0.7064.
The \l/2 correction factor is 0.00150.
;
_exptl_crystal_colour blue
_exptl_crystal_colour_primary blue
_exptl_crystal_density_diffrn 1.595
_exptl_crystal_description block
_exptl_crystal_F_000 2551
_exptl_crystal_size_max 0.12
_exptl_crystal_size_mid 0.1
_exptl_crystal_size_min 0.06
_refine_diff_density_max 0.874
_refine_diff_density_min -1.227
_refine_diff_density_rms 0.116
_refine_ls_extinction_method none
_refine_ls_goodness_of_fit_ref 1.085
_refine_ls_hydrogen_treatment constr
_refine_ls_matrix_type full
_refine_ls_number_parameters 352
_refine_ls_number_reflns 4418
_refine_ls_number_restraints 3
_refine_ls_restrained_S_all 1.091
_refine_ls_R_factor_all 0.0816
_refine_ls_R_factor_gt 0.0537
_refine_ls_shift/su_max 0.000
_refine_ls_shift/su_mean 0.000
_refine_ls_structure_factor_coef Fsqd
_refine_ls_weighting_details 'w=1/[\s^2^(Fo^2^)+(0.0259P)^2^+40.2510P] where P=(Fo^2^+2Fc^2^)/3'
_refine_ls_weighting_scheme calc
_refine_ls_wR_factor_gt 0.1124
_refine_ls_wR_factor_ref 0.1275
_reflns_Friedel_coverage 0.000
_reflns_number_gt 3099
_reflns_number_total 4418
_reflns_threshold_expression 'I > 2\s(I)'
_cod_data_source_file d5nj03452c2.cif
_cod_data_source_block 104
_cod_depositor_comments 'Adding full bibliography for 7064131--7064133.cif.'
_cod_database_code 7064132
_shelx_shelxl_version_number 2014/7
_shelx_space_group_comment
;
The symmetry employed for this shelxl refinement is uniquely defined
by the following loop, which should always be used as a source of
symmetry information in preference to the above space-group names.
They are only intended as comments.
;
_shelx_estimated_absorpt_t_max 0.896
_shelx_estimated_absorpt_t_min 0.807
_olex2_refinement_description
;
1. Fixed Uiso
 At 1.2 times of:
  All C(H,H) groups, All C(H,H,H,H) groups
 At 1.5 times of:
  All C(H,H,H) groups, All O(H,H) groups
2. Restrained distances
 Dy1-H12E_$1 \\sim Dy1-H12F_$1
 with sigma of 0.02
 Dy1-H14G_$1 \\sim Dy1-H14H_$1
 with sigma of 0.02
 Dy1-H11E_$1 \\sim Dy1-H11F_$1
 with sigma of 0.02
3. Uiso/Uaniso restraints and constraints
Uanis(C13A) = Uanis(C13B)
Uanis(C12A) = Uanis(C12B)
Uanis(C14A) = Uanis(C13A)
Uanis(C10A) = Uanis(C9A)
Uiso(C9B) = Uiso(C10B)
Uanis(C18) = Uanis(C19B)
Uanis(C19A) = Uanis(C18)
4. Others
 Sof(H11C)=Sof(H11D)=Sof(C12B)=Sof(H12A)=Sof(H12B)=Sof(C14B)=Sof(H14A)=
 Sof(H14B)=Sof(H14C)=Sof(C13B)=Sof(H13A)=Sof(H13B)=1-FVAR(1)
 Sof(H11A)=Sof(H11B)=Sof(C13A)=Sof(H13C)=Sof(H13D)=Sof(C12A)=Sof(H12C)=
 Sof(H12D)=Sof(C14A)=Sof(H14D)=Sof(H14E)=Sof(H14F)=FVAR(1)
 Sof(H2A)=Sof(H2B)=Sof(V1A)=1-FVAR(2)
 Sof(V1B)=Sof(H1A)=Sof(H1B)=FVAR(2)
 Sof(C10B)=Sof(H10A)=Sof(H10B)=Sof(C9B)=Sof(H9BA)=Sof(H9BB)=1-FVAR(3)
 Sof(C9A)=Sof(H9AA)=Sof(H9AB)=Sof(C10A)=Sof(H10C)=Sof(H10D)=FVAR(3)
 Sof(O6A)=1-FVAR(4)
 Sof(O6B)=FVAR(4)
 Fixed Sof: H18C(0.5) H18D(0.5) H18A(0.5) H18B(0.5) O1S(0.333333)
 H1SA(0.333333) H1SB(0.333333) C19B(0.5) H19A(0.5) H19B(0.5) H19C(0.5)
 C19A(0.5) H19D(0.5) H19E(0.5) H19F(0.5)
5.a Riding coordinates:
 O12(H12E,H12F), O13(H13E,H13F), O14(H14G,H14H), O11(H11E,H11F), O1S(H1SA,H1SB)
5.b Rotating group:
 O1(H1A,H1B), O2(H2A,H2B)
5.c Secondary CH2 refined with riding coordinates:
 C5(H5A,H5B), C16(H16A,H16B), C10B(H10A,H10B), C4(H4A,H4B), C9B(H9BA,H9BB),
 C18(H18C,H18D), C18(H18A,H18B), C17(H17A,H17B), C11(H11C,H11D), C11(H11A,H11B),
  C12B(H12A,H12B), C13B(H13A,H13B), C13A(H13C,H13D), C12A(H12C,H12D), C9A(H9AA,
 H9AB), C10A(H10C,H10D)
5.d Idealised Me refined as rotating group:
 C19B(H19A,H19B,H19C), C14B(H14A,H14B,H14C), C14A(H14D,H14E,H14F), C19A(H19D,
 H19E,H19F)
;
_olex2_submission_special_instructions 'No special instructions were received'

loop_
_space_group_symop_operation_xyz
'x, y, z'
'-x+1/2, -y, z'
'-x+1/2, y+1/2, -z+1/2'
'x, -y+1/2, -z+1/2'
'-x, -y, -z'
'x-1/2, y, -z'
'x-1/2, -y-1/2, z-1/2'
'-x, y-1/2, z-1/2'

loop_
_atom_site_label
_atom_site_type_symbol
_atom_site_fract_x
_atom_site_fract_y
_atom_site_fract_z
_atom_site_U_iso_or_equiv
_atom_site_adp_type
_atom_site_occupancy
_atom_site_site_symmetry_order
_atom_site_calc_flag
_atom_site_refinement_flags_posn
_atom_site_refinement_flags_adp
_atom_site_refinement_flags_occupancy
_atom_site_disorder_assembly
_atom_site_disorder_group
Dy1 Dy 0.19669(3) 0.2500 0.7500 0.02484(15) Uani 1 2 d DS T P . .
V1B V 0.4421(3) 0.2475(3) 0.4964(3) 0.0265(14) Uani 0.628(16) 1 d . . P A 1
O5 O 0.4279(3) 0.2934(3) 0.6061(3) 0.0404(13) Uani 1 1 d . . . . .
O12 O 0.2505(3) 0.3025(2) 0.6270(3) 0.0323(12) Uani 1 1 d . . . . .
H12E H 0.2230 0.3172 0.5842 0.048 Uiso 1 1 d R U . . .
H12F H 0.3020 0.3110 0.6157 0.048 Uiso 1 1 d R U . . .
O3 O 0.5492(3) 0.2931(2) 0.4800(3) 0.0364(13) Uani 1 1 d . . . . .
O13 O 0.3089(3) 0.3158(2) 0.7962(3) 0.0322(12) Uani 1 1 d . . . . .
H13E H 0.3415 0.3232 0.7535 0.048 Uiso 1 1 d R U . . .
H13F H 0.3397 0.2960 0.8322 0.048 Uiso 1 1 d R U . . .
O14 O 0.1478(3) 0.3157(2) 0.8633(3) 0.0339(12) Uani 1 1 d . . . . .
H14G H 0.0960 0.3150 0.8785 0.051 Uiso 1 1 d R U . . .
H14H H 0.1704 0.3429 0.8965 0.051 Uiso 1 1 d R U . . .
O9 O 0.3584(3) 0.1860(3) 0.5349(3) 0.0425(14) Uani 1 1 d . . . . .
O7 O 0.4825(3) 0.1863(3) 0.4116(3) 0.0425(14) Uani 1 1 d . . . . .
O11 O 0.0829(3) 0.1898(2) 0.8053(3) 0.0308(12) Uani 1 1 d . . . . .
H11E H 0.0425 0.1739 0.7761 0.046 Uiso 1 1 d R U . . .
H11F H 0.0728 0.1790 0.8573 0.046 Uiso 1 1 d R U . . .
O4 O 0.6638(4) 0.3486(3) 0.5082(4) 0.0507(16) Uani 1 1 d . . . . .
O8 O 0.4528(4) 0.1385(3) 0.2885(3) 0.0516(16) Uani 1 1 d . . . . .
O1 O 0.5300(4) 0.1873(3) 0.5883(4) 0.0562(17) Uani 1 1 d . . . . .
H1A H 0.5419 0.1522 0.5641 0.084 Uiso 0.628(16) 1 d R U P A 1
H1B H 0.5025 0.1768 0.6341 0.084 Uiso 0.628(16) 1 d R U P A 1
O10 O 0.2467(4) 0.1285(4) 0.5087(4) 0.082(3) Uani 1 1 d . . . . .
C1 C 0.5958(5) 0.3264(4) 0.5324(5) 0.0365(19) Uani 1 1 d . . . . .
N1 N 0.2500 0.5000 0.6511(7) 0.053(3) Uani 1 2 d S T P G .
C6 C 0.4315(5) 0.1546(4) 0.3623(5) 0.0383(19) Uani 1 1 d . . . . .
O6A O 0.467(2) 0.3349(18) 0.7336(16) 0.053(9) Uani 0.65(7) 1 d . . P B 2
O2 O 0.3803(5) 0.2855(4) 0.4336(5) 0.089(2) Uani 1 1 d . . . . .
H2A H 0.3514 0.3203 0.4459 0.134 Uiso 0.372(16) 1 d R U P A 2
H2B H 0.3662 0.2785 0.3779 0.134 Uiso 0.372(16) 1 d R U P A 2
C7 C 0.3468(5) 0.1351(4) 0.3961(5) 0.0355(18) Uani 1 1 d . . . . .
C5 C 0.6130(5) 0.3904(4) 0.6700(5) 0.043(2) Uani 1 1 d . . . . .
H5A H 0.6532 0.4153 0.6369 0.051 Uiso 1 1 calc R U . . .
H5B H 0.5815 0.4138 0.7134 0.051 Uiso 1 1 calc R U . . .
C8 C 0.3139(5) 0.1515(4) 0.4832(5) 0.049(2) Uani 1 1 d . . . . .
C3 C 0.4803(6) 0.3240(4) 0.6548(5) 0.050(2) Uani 1 1 d . . . . .
C2 C 0.5673(5) 0.3375(4) 0.6232(5) 0.0361(19) Uani 1 1 d . . . . .
C16 C 0.2993(6) 0.4540(4) 0.5950(6) 0.056(2) Uani 1 1 d . . . . .
H16A H 0.3313 0.4263 0.6326 0.067 Uiso 1 1 calc R U . . .
H16B H 0.2594 0.4285 0.5627 0.067 Uiso 1 1 calc R U . . .
C10B C 0.2773(14) 0.1432(16) 0.3252(14) 0.029(5) Uiso 0.38(4) 1 d . . P C 2
H10A H 0.2214 0.1565 0.3439 0.034 Uiso 0.38(4) 1 calc R U P C 2
H10B H 0.2948 0.1595 0.2692 0.034 Uiso 0.38(4) 1 calc R U P C 2
C4 C 0.6363(6) 0.3253(5) 0.6905(6) 0.060(3) Uani 1 1 d . . . . .
H4A H 0.6190 0.3087 0.7464 0.071 Uiso 1 1 calc R U . . .
H4B H 0.6907 0.3101 0.6699 0.071 Uiso 1 1 calc R U . . .
C9B C 0.3032(19) 0.0821(13) 0.3472(19) 0.029(5) Uiso 0.38(4) 1 d . . P C 2
H9BA H 0.3367 0.0593 0.3048 0.034 Uiso 0.38(4) 1 calc R U P C 2
H9BB H 0.2635 0.0564 0.3793 0.034 Uiso 0.38(4) 1 calc R U P C 2
C18 C 0.4049(9) 0.4378(6) 0.4755(8) 0.102(4) Uani 1 1 d . . . . .
H18C H 0.4594 0.4550 0.4588 0.122 Uiso 0.5 1 calc R U P D 2
H18D H 0.4145 0.3989 0.5066 0.122 Uiso 0.5 1 calc R U P D 2
H18A H 0.4568 0.4274 0.5060 0.122 Uiso 0.5 1 calc R U P E 1
H18B H 0.3708 0.3999 0.4751 0.122 Uiso 0.5 1 calc R U P E 1
O1S O 0.1009(9) 0.4194(7) 1.0522(10) 0.036(4) Uani 0.3333 1 d . . P . .
H1SA H 0.1498 0.4129 1.0309 0.054 Uiso 0.3333 1 d R U P . .
H1SB H 0.1103 0.4391 1.0992 0.054 Uiso 0.3333 1 d R U P . .
C19B C 0.3555(19) 0.4264(13) 0.4010(16) 0.102(4) Uani 0.5 1 d . . P F 2
H19A H 0.3090 0.3994 0.4158 0.152 Uiso 0.5 1 calc R U P F 2
H19B H 0.3899 0.4065 0.3575 0.152 Uiso 0.5 1 calc R U P F 2
H19C H 0.3341 0.4654 0.3790 0.152 Uiso 0.5 1 calc R U P F 2
C17 C 0.3584(9) 0.4838(6) 0.5329(9) 0.114(5) Uani 1 1 d . . . . .
H17A H 0.3997 0.5082 0.5652 0.137 Uiso 1 1 calc R U . . .
H17B H 0.3268 0.5127 0.4965 0.137 Uiso 1 1 calc R U . . .
C11 C 0.1912(7) 0.4608(6) 0.7056(8) 0.090(4) Uani 1 1 d . . . . .
H11C H 0.1693 0.4287 0.6670 0.108 Uiso 0.539(17) 1 calc R U P G 2
H11D H 0.2272 0.4392 0.7470 0.108 Uiso 0.539(17) 1 calc R U P G 2
H11A H 0.2223 0.4287 0.7369 0.108 Uiso 0.461(17) 1 calc R U P G 1
H11B H 0.1483 0.4408 0.6699 0.108 Uiso 0.461(17) 1 calc R U P G 1
C12B C 0.1231(17) 0.4816(11) 0.7521(17) 0.077(5) Uani 0.539(17) 1 d . . P G 2
H12A H 0.0754 0.4666 0.7181 0.092 Uiso 0.539(17) 1 calc R U P G 2
H12B H 0.1245 0.5266 0.7424 0.092 Uiso 0.539(17) 1 calc R U P G 2
C14B C 0.040(2) 0.5214(13) 0.8836(18) 0.096(10) Uani 0.539(17) 1 d . . P G 2
H14A H 0.0746 0.5477 0.9197 0.144 Uiso 0.539(17) 1 calc R U P G 2
H14B H -0.0010 0.4999 0.9189 0.144 Uiso 0.539(17) 1 calc R U P G 2
H14C H 0.0112 0.5468 0.8414 0.144 Uiso 0.539(17) 1 calc R U P G 2
C13B C 0.092(3) 0.4769(16) 0.841(2) 0.137(10) Uani 0.539(17) 1 d . . P G 2
H13A H 0.0610 0.4375 0.8438 0.165 Uiso 0.539(17) 1 calc R U P G 2
H13B H 0.1414 0.4719 0.8771 0.165 Uiso 0.539(17) 1 calc R U P G 2
C13A C 0.142(3) 0.4965(19) 0.838(3) 0.137(10) Uani 0.461(17) 1 d . . P G 1
H13C H 0.1928 0.5107 0.8664 0.165 Uiso 0.461(17) 1 calc R U P G 1
H13D H 0.1496 0.4519 0.8277 0.165 Uiso 0.461(17) 1 calc R U P G 1
C12A C 0.145(2) 0.5156(13) 0.7781(19) 0.077(5) Uani 0.461(17) 1 d . . P G 1
H12C H 0.1790 0.5535 0.7800 0.092 Uiso 0.461(17) 1 calc R U P G 1
H12D H 0.0886 0.5267 0.7581 0.092 Uiso 0.461(17) 1 calc R U P G 1
C14A C 0.074(3) 0.499(2) 0.908(3) 0.137(10) Uani 0.461(17) 1 d . . P G 1
H14D H 0.0700 0.5416 0.9292 0.206 Uiso 0.461(17) 1 calc R U P G 1
H14E H 0.0897 0.4718 0.9546 0.206 Uiso 0.461(17) 1 calc R U P G 1
H14F H 0.0207 0.4866 0.8842 0.206 Uiso 0.461(17) 1 calc R U P G 1
C19A C 0.4253(19) 0.4470(13) 0.4001(16) 0.102(4) Uani 0.5 1 d . . P F 1
H19D H 0.4569 0.4116 0.3791 0.152 Uiso 0.5 1 calc R U P F 1
H19E H 0.4598 0.4841 0.3967 0.152 Uiso 0.5 1 calc R U P F 1
H19F H 0.3754 0.4525 0.3654 0.152 Uiso 0.5 1 calc R U P F 1
V1A V 0.4735(7) 0.2229(5) 0.5254(6) 0.039(3) Uani 0.372(16) 1 d . . P A 2
C9A C 0.3296(12) 0.0645(9) 0.3745(13) 0.044(4) Uani 0.62(4) 1 d . . P C 1
H9AA H 0.3726 0.0418 0.3422 0.053 Uiso 0.62(4) 1 calc R U P C 1
H9AB H 0.2994 0.0396 0.4173 0.053 Uiso 0.62(4) 1 calc R U P C 1
C10A C 0.2833(10) 0.1125(12) 0.3298(10) 0.044(4) Uani 0.62(4) 1 d . . P C 1
H10C H 0.2237 0.1171 0.3440 0.053 Uiso 0.62(4) 1 calc R U P C 1
H10D H 0.2967 0.1193 0.2691 0.053 Uiso 0.62(4) 1 calc R U P C 1
O6B O 0.4391(19) 0.3619(19) 0.708(2) 0.026(8) Uani 0.35(7) 1 d . . P B 1

loop_
_atom_site_aniso_label
_atom_site_aniso_U_11
_atom_site_aniso_U_22
_atom_site_aniso_U_33
_atom_site_aniso_U_23
_atom_site_aniso_U_13
_atom_site_aniso_U_12
Dy1 0.0233(2) 0.0331(3) 0.0182(2) 0.0023(2) 0.000 0.000
V1B 0.0250(16) 0.033(2) 0.0218(17) -0.0084(17) 0.0068(13) -0.0063(17)
O5 0.038(3) 0.053(3) 0.031(3) -0.010(3) 0.009(2) -0.019(3)
O12 0.030(3) 0.040(3) 0.027(3) 0.011(2) -0.003(2) -0.007(2)
O3 0.036(3) 0.050(3) 0.023(3) -0.012(2) 0.008(2) -0.013(3)
O13 0.032(3) 0.045(3) 0.020(2) 0.001(2) -0.002(2) 0.000(2)
O14 0.027(3) 0.048(3) 0.026(3) -0.006(2) -0.008(2) 0.005(2)
O9 0.048(3) 0.052(3) 0.027(3) -0.011(3) 0.010(3) -0.018(3)
O7 0.034(3) 0.066(4) 0.028(3) -0.024(3) 0.009(2) -0.019(3)
O11 0.032(3) 0.042(3) 0.018(2) 0.009(2) 0.001(2) -0.005(2)
O4 0.043(3) 0.071(4) 0.038(3) -0.026(3) 0.021(3) -0.029(3)
O8 0.048(4) 0.077(4) 0.030(3) -0.022(3) 0.009(3) -0.024(3)
O1 0.059(4) 0.071(4) 0.038(3) 0.008(3) -0.003(3) -0.001(3)
O10 0.057(4) 0.129(7) 0.060(4) -0.050(4) 0.029(4) -0.050(4)
C1 0.034(4) 0.046(5) 0.030(4) -0.010(4) 0.009(4) -0.010(4)
N1 0.050(6) 0.058(7) 0.050(6) 0.000 0.000 -0.016(6)
C6 0.038(5) 0.045(5) 0.032(4) -0.010(4) 0.005(4) -0.003(4)
O6A 0.045(11) 0.083(15) 0.031(9) -0.027(10) 0.016(9) -0.026(12)
O2 0.097(6) 0.074(5) 0.097(6) -0.009(5) 0.000(5) -0.006(5)
C7 0.035(4) 0.046(5) 0.026(4) -0.008(3) 0.003(3) -0.014(4)
C5 0.045(5) 0.054(5) 0.029(4) -0.017(4) 0.007(4) -0.023(4)
C8 0.041(5) 0.071(6) 0.034(5) -0.018(4) 0.014(4) -0.025(5)
C3 0.054(5) 0.063(6) 0.033(5) -0.026(4) 0.019(4) -0.034(5)
C2 0.037(4) 0.048(5) 0.023(4) -0.014(3) 0.004(3) -0.020(4)
C16 0.063(6) 0.042(5) 0.062(6) -0.008(5) -0.005(5) -0.010(5)
C4 0.066(7) 0.077(7) 0.035(5) 0.003(5) -0.005(5) -0.015(6)
C18 0.125(10) 0.099(8) 0.081(7) -0.043(7) 0.029(7) 0.005(7)
O1S 0.034(9) 0.031(8) 0.044(9) 0.005(7) 0.013(7) 0.010(7)
C19B 0.125(10) 0.099(8) 0.081(7) -0.043(7) 0.029(7) 0.005(7)
C17 0.125(12) 0.083(9) 0.136(13) -0.021(9) 0.077(10) 0.001(8)
C11 0.074(8) 0.103(9) 0.091(9) 0.059(8) 0.013(7) 0.012(7)
C12B 0.093(14) 0.065(14) 0.073(14) 0.010(12) 0.016(11) -0.009(11)
C14B 0.14(3) 0.063(18) 0.081(18) 0.016(13) 0.008(18) -0.022(17)
C13B 0.20(3) 0.097(18) 0.115(14) 0.002(13) 0.10(2) -0.040(15)
C13A 0.20(3) 0.097(18) 0.115(14) 0.002(13) 0.10(2) -0.040(15)
C12A 0.093(14) 0.065(14) 0.073(14) 0.010(12) 0.016(11) -0.009(11)
C14A 0.20(3) 0.097(18) 0.115(14) 0.002(13) 0.10(2) -0.040(15)
C19A 0.125(10) 0.099(8) 0.081(7) -0.043(7) 0.029(7) 0.005(7)
V1A 0.048(4) 0.037(4) 0.031(3) -0.007(3) 0.009(3) -0.013(4)
C9A 0.041(6) 0.039(8) 0.053(7) 0.001(6) -0.003(5) 0.000(6)
C10A 0.041(6) 0.039(8) 0.053(7) 0.001(6) -0.003(5) 0.000(6)
O6B 0.013(11) 0.043(16) 0.021(11) -0.009(10) -0.001(8) -0.003(9)

loop_
_atom_type_symbol
_atom_type_description
_atom_type_scat_dispersion_real
_atom_type_scat_dispersion_imag
_atom_type_scat_source
C C 0.0033 0.0016 'International Tables Vol C Tables 4.2.6.8 and 6.1.1.4'
H H 0.0000 0.0000 'International Tables Vol C Tables 4.2.6.8 and 6.1.1.4'
Dy Dy -0.1892 4.4098 'International Tables Vol C Tables 4.2.6.8 and 6.1.1.4'
N N 0.0061 0.0033 'International Tables Vol C Tables 4.2.6.8 and 6.1.1.4'
O O 0.0106 0.0060 'International Tables Vol C Tables 4.2.6.8 and 6.1.1.4'
V V 0.3005 0.5294 'International Tables Vol C Tables 4.2.6.8 and 6.1.1.4'

loop_
_geom_angle_atom_site_label_1
_geom_angle_atom_site_label_2
_geom_angle_atom_site_label_3
_geom_angle
_geom_angle_site_symmetry_1
_geom_angle_site_symmetry_3
_geom_angle_publ_flag
O12 Dy1 O12 137.8(2) . 4_556 ?
O12 Dy1 O13 76.68(17) . 4_556 ?
O12 Dy1 O13 72.05(16) 4_556 4_556 ?
O12 Dy1 O13 76.68(17) 4_556 . ?
O12 Dy1 O13 72.05(16) . . ?
O12 Dy1 O14 78.76(16) 4_556 . ?
O12 Dy1 O14 78.76(16) . 4_556 ?
O12 Dy1 O14 115.45(17) 4_556 4_556 ?
O12 Dy1 O14 115.45(17) . . ?
O12 Dy1 O11 145.07(16) 4_556 4_556 ?
O12 Dy1 O11 145.07(16) . . ?
O12 Dy1 O11 74.16(16) . 4_556 ?
O12 Dy1 O11 74.17(16) 4_556 . ?
O13 Dy1 O13 83.2(2) . 4_556 ?
O13 Dy1 O14 70.85(16) . . ?
O13 Dy1 O14 144.65(16) 4_556 . ?
O13 Dy1 O14 144.65(16) . 4_556 ?
O13 Dy1 O14 70.85(16) 4_556 4_556 ?
O14 Dy1 O14 141.9(2) . 4_556 ?
O11 Dy1 O13 141.28(15) . . ?
O11 Dy1 O13 110.82(16) 4_556 . ?
O11 Dy1 O13 110.83(16) . 4_556 ?
O11 Dy1 O13 141.28(15) 4_556 4_556 ?
O11 Dy1 O14 78.88(17) . . ?
O11 Dy1 O14 72.41(16) . 4_556 ?
O11 Dy1 O14 72.41(16) 4_556 . ?
O11 Dy1 O14 78.88(17) 4_556 4_556 ?
O11 Dy1 O11 81.2(2) . 4_556 ?
O5 V1B O3 87.9(2) . . ?
O5 V1B O1 79.7(3) . . ?
O3 V1B O1 80.8(3) . . ?
O9 V1B O5 89.7(2) . . ?
O9 V1B O3 162.2(5) . . ?
O9 V1B O7 88.7(3) . . ?
O9 V1B O1 81.5(4) . . ?
O7 V1B O5 160.9(5) . . ?
O7 V1B O3 87.9(2) . . ?
O7 V1B O1 81.2(3) . . ?
O2 V1B O5 101.6(4) . . ?
O2 V1B O3 101.4(4) . . ?
O2 V1B O9 96.4(4) . . ?
O2 V1B O7 97.5(4) . . ?
O2 V1B O1 177.5(3) . . ?
C3 O5 V1B 132.6(5) . . ?
C3 O5 V1A 119.3(6) . . ?
Dy1 O12 H12E 127.9 . . ?
Dy1 O12 H12F 127.6 . . ?
H12E O12 H12F 104.5 . . ?
C1 O3 V1B 132.4(5) . . ?
C1 O3 V1A 121.2(5) . . ?
Dy1 O13 H13E 109.2 . . ?
Dy1 O13 H13F 109.4 . . ?
H13E O13 H13F 104.5 . . ?
Dy1 O14 H14G 120.4 . . ?
Dy1 O14 H14H 135.1 . . ?
H14G O14 H14H 104.5 . . ?
C8 O9 V1B 124.2(5) . . ?
C8 O9 V1A 132.6(5) . . ?
C6 O7 V1B 122.5(5) . . ?
C6 O7 V1A 134.4(5) . . ?
Dy1 O11 H11E 126.5 . . ?
Dy1 O11 H11F 129.0 . . ?
H11E O11 H11F 104.5 . . ?
V1B O1 H1A 109.9 . . ?
V1B O1 H1B 109.7 . . ?
H1A O1 H1B 104.0 . . ?
O3 C1 C2 119.9(6) . . ?
O4 C1 O3 120.9(7) . . ?
O4 C1 C2 119.2(7) . . ?
C16 N1 C16 110.7(10) . 2_565 ?
C11 N1 C16 106.0(6) 2_565 2_565 ?
C11 N1 C16 106.0(6) . . ?
C11 N1 C16 111.0(5) . 2_565 ?
C11 N1 C16 111.0(5) 2_565 . ?
C11 N1 C11 112.1(13) 2_565 . ?
O7 C6 C7 119.8(6) . . ?
O8 C6 O7 121.1(7) . . ?
O8 C6 C7 119.1(7) . . ?
H2A O2 H2B 102.5 . . ?
V1A O2 H2A 129.7 . . ?
V1A O2 H2B 127.8 . . ?
C6 C7 C10B 110.8(10) . . ?
C6 C7 C9B 116.0(10) . . ?
C6 C7 C9A 110.4(8) . . ?
C6 C7 C10A 116.6(8) . . ?
C8 C7 C6 124.3(7) . . ?
C8 C7 C10B 111.3(11) . . ?
C8 C7 C9B 117.8(10) . . ?
C8 C7 C9A 111.0(9) . . ?
C8 C7 C10A 117.1(9) . . ?
C9B C7 C10B 54.3(10) . . ?
C10A C7 C9A 55.5(7) . . ?
H5A C5 H5B 114.7 . . ?
C2 C5 H5A 117.6 . . ?
C2 C5 H5B 117.6 . . ?
C4 C5 H5A 117.6 . . ?
C4 C5 H5B 117.6 . . ?
C4 C5 C2 61.4(6) . . ?
O9 C8 C7 120.2(7) . . ?
O10 C8 O9 119.9(7) . . ?
O10 C8 C7 119.7(7) . . ?
O5 C3 C2 119.8(6) . . ?
O5 C3 O6B 110.7(14) . . ?
O6A C3 O5 123.5(10) . . ?
O6A C3 C2 115.7(12) . . ?
O6B C3 C2 122.8(10) . . ?
C1 C2 C5 114.8(6) . . ?
C1 C2 C4 113.3(7) . . ?
C5 C2 C4 57.6(5) . . ?
C3 C2 C1 124.0(6) . . ?
C3 C2 C5 115.2(6) . . ?
C3 C2 C4 113.8(7) . . ?
N1 C16 H16A 108.6 . . ?
N1 C16 H16B 108.6 . . ?
H16A C16 H16B 107.6 . . ?
C17 C16 N1 114.5(8) . . ?
C17 C16 H16A 108.6 . . ?
C17 C16 H16B 108.6 . . ?
C7 C10B H10A 117.6 . . ?
C7 C10B H10B 117.6 . . ?
H10A C10B H10B 114.7 . . ?
C9B C10B C7 61.5(13) . . ?
C9B C10B H10A 117.6 . . ?
C9B C10B H10B 117.6 . . ?
C5 C4 C2 61.0(6) . . ?
C5 C4 H4A 117.7 . . ?
C5 C4 H4B 117.7 . . ?
C2 C4 H4A 117.7 . . ?
C2 C4 H4B 117.7 . . ?
H4A C4 H4B 114.8 . . ?
C7 C9B H9BA 117.3 . . ?
C7 C9B H9BB 117.3 . . ?
C10B C9B C7 64.2(13) . . ?
C10B C9B H9BA 117.3 . . ?
C10B C9B H9BB 117.3 . . ?
H9BA C9B H9BB 114.4 . . ?
H18C C18 H18D 108.3 . . ?
H18A C18 H18B 106.2 . . ?
C19B C18 H18C 109.9 . . ?
C19B C18 H18D 109.9 . . ?
C19B C18 C17 108.8(16) . . ?
C17 C18 H18C 109.9 . . ?
C17 C18 H18D 109.9 . . ?
C17 C18 H18A 105.9 . . ?
C17 C18 H18B 105.9 . . ?
C19A C18 H18A 105.9 . . ?
C19A C18 H18B 105.9 . . ?
C19A C18 C17 125.6(19) . . ?
H1SA O1S H1SB 104.5 . . ?
C18 C19B H19A 109.5 . . ?
C18 C19B H19B 109.5 . . ?
C18 C19B H19C 109.5 . . ?
H19A C19B H19B 109.5 . . ?
H19A C19B H19C 109.5 . . ?
H19B C19B H19C 109.5 . . ?
C16 C17 C18 114.0(11) . . ?
C16 C17 H17A 108.7 . . ?
C16 C17 H17B 108.7 . . ?
C18 C17 H17A 108.7 . . ?
C18 C17 H17B 108.7 . . ?
H17A C17 H17B 107.6 . . ?
N1 C11 H11C 105.6 . . ?
N1 C11 H11D 105.6 . . ?
N1 C11 H11A 111.0 . . ?
N1 C11 H11B 111.0 . . ?
N1 C11 C12A 104.0(12) . . ?
H11C C11 H11D 106.1 . . ?
H11A C11 H11B 109.0 . . ?
C12B C11 N1 126.8(13) . . ?
C12B C11 H11C 105.6 . . ?
C12B C11 H11D 105.6 . . ?
C12A C11 H11A 111.0 . . ?
C12A C11 H11B 111.0 . . ?
C11 C12B H12A 102.7 . . ?
C11 C12B H12B 102.7 . . ?
C11 C12B C13B 138(3) . . ?
H12A C12B H12B 105.0 . . ?
C13B C12B H12A 102.7 . . ?
C13B C12B H12B 102.7 . . ?
H14A C14B H14B 109.5 . . ?
H14A C14B H14C 109.5 . . ?
H14B C14B H14C 109.5 . . ?
C13B C14B H14A 109.5 . . ?
C13B C14B H14B 109.5 . . ?
C13B C14B H14C 109.5 . . ?
C12B C13B H13A 105.8 . . ?
C12B C13B H13B 105.8 . . ?
C14B C13B C12B 126(3) . . ?
C14B C13B H13A 105.8 . . ?
C14B C13B H13B 105.8 . . ?
H13A C13B H13B 106.2 . . ?
H13C C13A H13D 105.5 . . ?
C12A C13A H13C 104.2 . . ?
C12A C13A H13D 104.2 . . ?
C12A C13A C14A 132(5) . . ?
C14A C13A H13C 104.2 . . ?
C14A C13A H13D 104.2 . . ?
C11 C12A H12C 109.8 . . ?
C11 C12A H12D 109.8 . . ?
C13A C12A C11 109(3) . . ?
C13A C12A H12C 109.8 . . ?
C13A C12A H12D 109.8 . . ?
H12C C12A H12D 108.2 . . ?
C13A C14A H14D 109.5 . . ?
C13A C14A H14E 109.5 . . ?
C13A C14A H14F 109.5 . . ?
H14D C14A H14E 109.5 . . ?
H14D C14A H14F 109.5 . . ?
H14E C14A H14F 109.5 . . ?
C18 C19A H19D 109.5 . . ?
C18 C19A H19E 109.5 . . ?
C18 C19A H19F 109.5 . . ?
H19D C19A H19E 109.5 . . ?
H19D C19A H19F 109.5 . . ?
H19E C19A H19F 109.5 . . ?
O5 V1A O2 75.1(5) . . ?
O3 V1A O5 83.0(3) . . ?
O3 V1A O2 75.7(5) . . ?
O9 V1A O5 85.6(4) . . ?
O9 V1A O3 148.5(10) . . ?
O9 V1A O2 72.9(5) . . ?
O7 V1A O5 149.7(10) . . ?
O7 V1A O3 86.6(3) . . ?
O7 V1A O9 88.6(4) . . ?
O7 V1A O2 74.7(5) . . ?
O1 V1A O5 100.5(5) . . ?
O1 V1A O3 103.9(6) . . ?
O1 V1A O9 107.1(6) . . ?
O1 V1A O7 109.7(7) . . ?
O1 V1A O2 175.6(4) . . ?
C7 C9A H9AA 117.7 . . ?
C7 C9A H9AB 117.7 . . ?
H9AA C9A H9AB 114.9 . . ?
C10A C9A C7 60.3(8) . . ?
C10A C9A H9AA 117.7 . . ?
C10A C9A H9AB 117.7 . . ?
C7 C10A H10C 117.3 . . ?
C7 C10A H10D 117.3 . . ?
C9A C10A C7 64.2(9) . . ?
C9A C10A H10C 117.3 . . ?
C9A C10A H10D 117.3 . . ?
H10C C10A H10D 114.4 . . ?

loop_
_geom_bond_atom_site_label_1
_geom_bond_atom_site_label_2
_geom_bond_distance
_geom_bond_site_symmetry_2
_geom_bond_publ_flag
Dy1 O12 2.359(4) . ?
Dy1 O12 2.359(4) 4_556 ?
Dy1 O13 2.367(5) . ?
Dy1 O13 2.367(5) 4_556 ?
Dy1 O14 2.367(5) . ?
Dy1 O14 2.367(5) 4_556 ?
Dy1 O11 2.365(5) 4_556 ?
Dy1 O11 2.365(5) . ?
V1B O5 1.964(5) . ?
V1B O3 1.966(5) . ?
V1B O9 1.951(6) . ?
V1B O7 1.953(6) . ?
V1B O1 2.360(11) . ?
V1B O2 1.595(13) . ?
O5 C3 1.295(9) . ?
O5 V1A 2.078(9) . ?
O12 H12E 0.8501 . ?
O12 H12F 0.8500 . ?
O3 C1 1.301(8) . ?
O3 V1A 2.038(7) . ?
O13 H13E 0.8500 . ?
O13 H13F 0.8498 . ?
O14 H14G 0.8500 . ?
O14 H14H 0.8498 . ?
O9 C8 1.292(9) . ?
O9 V1A 1.983(9) . ?
O7 C6 1.296(9) . ?
O7 V1A 1.924(7) . ?
O11 H11E 0.8502 . ?
O11 H11F 0.8499 . ?
O4 C1 1.230(9) . ?
O8 C6 1.234(9) . ?
O1 H1A 0.8552 . ?
O1 H1B 0.8588 . ?
O1 V1A 1.519(18) . ?
O10 C8 1.233(9) . ?
C1 C2 1.488(10) . ?
N1 C16 1.520(10) . ?
N1 C16 1.520(10) 2_565 ?
N1 C11 1.503(11) . ?
N1 C11 1.503(11) 2_565 ?
C6 C7 1.493(10) . ?
O6A C3 1.252(16) . ?
O2 H2A 0.8908 . ?
O2 H2B 0.8984 . ?
O2 V1A 2.44(2) . ?
C7 C8 1.482(10) . ?
C7 C10B 1.56(2) . ?
C7 C9B 1.52(3) . ?
C7 C9A 1.564(17) . ?
C7 C10A 1.510(17) . ?
C5 H5A 0.9700 . ?
C5 H5B 0.9700 . ?
C5 C2 1.522(10) . ?
C5 C4 1.470(12) . ?
C3 C2 1.483(10) . ?
C3 O6B 1.32(3) . ?
C2 C4 1.527(12) . ?
C16 H16A 0.9700 . ?
C16 H16B 0.9700 . ?
C16 C17 1.479(14) . ?
C10B H10A 0.9700 . ?
C10B H10B 0.9700 . ?
C10B C9B 1.40(3) . ?
C4 H4A 0.9700 . ?
C4 H4B 0.9700 . ?
C9B H9BA 0.9700 . ?
C9B H9BB 0.9700 . ?
C18 H18C 0.9700 . ?
C18 H18D 0.9700 . ?
C18 H18A 0.9700 . ?
C18 H18B 0.9700 . ?
C18 C19B 1.41(3) . ?
C18 C17 1.510(15) . ?
C18 C19A 1.22(3) . ?
O1S H1SA 0.8500 . ?
O1S H1SB 0.8501 . ?
C19B H19A 0.9600 . ?
C19B H19B 0.9600 . ?
C19B H19C 0.9600 . ?
C17 H17A 0.9700 . ?
C17 H17B 0.9700 . ?
C11 H11C 0.9700 . ?
C11 H11D 0.9700 . ?
C11 H11A 0.9700 . ?
C11 H11B 0.9700 . ?
C11 C12B 1.37(3) . ?
C11 C12A 1.77(3) . ?
C12B H12A 0.9700 . ?
C12B H12B 0.9700 . ?
C12B C13B 1.46(4) . ?
C14B H14A 0.9600 . ?
C14B H14B 0.9600 . ?
C14B H14C 0.9600 . ?
C14B C13B 1.41(4) . ?
C13B H13A 0.9700 . ?
C13B H13B 0.9700 . ?
C13A H13C 0.9700 . ?
C13A H13D 0.9700 . ?
C13A C12A 1.01(5) . ?
C13A C14A 1.52(5) . ?
C12A H12C 0.9700 . ?
C12A H12D 0.9700 . ?
C14A H14D 0.9600 . ?
C14A H14E 0.9600 . ?
C14A H14F 0.9600 . ?
C19A H19D 0.9600 . ?
C19A H19E 0.9600 . ?
C19A H19F 0.9600 . ?
C9A H9AA 0.9700 . ?
C9A H9AB 0.9700 . ?
C9A C10A 1.43(2) . ?
C10A H10C 0.9700 . ?
C10A H10D 0.9700 . ?

loop_
_geom_hbond_atom_site_label_D
_geom_hbond_atom_site_label_H
_geom_hbond_atom_site_label_A
_geom_hbond_distance_DH
_geom_hbond_distance_HA
_geom_hbond_distance_DA
_geom_hbond_angle_DHA
_geom_hbond_site_symmetry_A
O12 H12E O4 0.85 1.83 2.680(7) 179.9 6_556
O12 H12F O5 0.85 2.03 2.823(7) 155.7 .
O13 H13E O6A 0.85 2.03 2.713(18) 137.2 .
O13 H13E O6B 0.85 1.88 2.65(2) 149.8 .
O13 H13F O9 0.85 2.10 2.717(7) 128.7 4_556
O14 H14G O7 0.85 1.86 2.712(7) 179.9 7_566
O14 H14H O10 0.85 1.99 2.782(8) 154.8 4_556
O11 H11E O8 0.85 1.89 2.738(7) 179.9 6_556
O11 H11F O3 0.85 2.02 2.768(6) 147.1 7_566
O1 H1A O1S 0.86 1.80 2.592(16) 154.0 7_665
O1S H1SA O10 0.85 1.87 2.685(15) 161.1 4_556
C14A H14E O1S 0.96 1.88 2.83(4) 170.4 .

loop_
_geom_torsion_atom_site_label_1
_geom_torsion_atom_site_label_2
_geom_torsion_atom_site_label_3
_geom_torsion_atom_site_label_4
_geom_torsion
_geom_torsion_site_symmetry_1
_geom_torsion_site_symmetry_2
_geom_torsion_site_symmetry_3
_geom_torsion_site_symmetry_4
_geom_torsion_publ_flag
V1B O5 C3 C2 9.7(14) . . . . ?
V1B O5 C3 O6B 162(2) . . . . ?
V1B O3 C1 O4 176.6(6) . . . . ?
V1B O3 C1 C2 -2.9(12) . . . . ?
V1B O9 C8 O10 -158.2(8) . . . . ?
V1B O9 C8 C7 27.0(12) . . . . ?
V1B O7 C6 O8 148.2(7) . . . . ?
V1B O7 C6 C7 -34.0(10) . . . . ?
O5 C3 C2 C1 9.6(14) . . . . ?
O5 C3 C2 C5 160.8(8) . . . . ?
O5 C3 C2 C4 -135.3(9) . . . . ?
O3 C1 C2 C5 -164.1(7) . . . . ?
O3 C1 C2 C3 -12.8(13) . . . . ?
O3 C1 C2 C4 132.2(8) . . . . ?
O7 C6 C7 C8 2.3(13) . . . . ?
O7 C6 C7 C10B 139.2(15) . . . . ?
O7 C6 C7 C9B -161.5(17) . . . . ?
O7 C6 C7 C9A -133.5(12) . . . . ?
O7 C6 C7 C10A 165.7(13) . . . . ?
O4 C1 C2 C5 16.4(12) . . . . ?
O4 C1 C2 C3 167.6(8) . . . . ?
O4 C1 C2 C4 -47.3(11) . . . . ?
O8 C6 C7 C8 -179.8(9) . . . . ?
O8 C6 C7 C10B -42.9(16) . . . . ?
O8 C6 C7 C9B 16.4(19) . . . . ?
O8 C6 C7 C9A 44.4(14) . . . . ?
O8 C6 C7 C10A -16.4(16) . . . . ?
C1 C2 C4 C5 105.6(8) . . . . ?
N1 C16 C17 C18 -178.0(11) . . . . ?
N1 C11 C12B C13B -128(3) . . . . ?
N1 C11 C12A C13A -139(4) . . . . ?
C6 C7 C8 O9 1.6(14) . . . . ?
C6 C7 C8 O10 -173.1(9) . . . . ?
C6 C7 C10B C9B 107.7(13) . . . . ?
C6 C7 C9B C10B -97.8(15) . . . . ?
C6 C7 C9A C10A -108.9(10) . . . . ?
C6 C7 C10A C9A 97.4(11) . . . . ?
O6A C3 C2 C1 179(3) . . . . ?
O6A C3 C2 C5 -30(3) . . . . ?
O6A C3 C2 C4 34(3) . . . . ?
C8 C7 C10B C9B -109.6(13) . . . . ?
C8 C7 C9B C10B 97.3(15) . . . . ?
C8 C7 C9A C10A 109.1(11) . . . . ?
C8 C7 C10A C9A -97.9(12) . . . . ?
C3 C2 C4 C5 -105.7(8) . . . . ?
C16 N1 C16 C17 56.7(9) 2_565 . . . ?
C16 N1 C11 C12B -165.3(18) . . . . ?
C16 N1 C11 C12B -45(2) 2_565 . . . ?
C16 N1 C11 C12A -66.4(15) 2_565 . . . ?
C16 N1 C11 C12A 173.3(13) . . . . ?
C10B C7 C8 O9 -135.1(15) . . . . ?
C10B C7 C8 O10 50.2(17) . . . . ?
C4 C5 C2 C1 -102.9(8) . . . . ?
C4 C5 C2 C3 103.3(9) . . . . ?
C9B C7 C8 O9 165.1(17) . . . . ?
C9B C7 C8 O10 -10(2) . . . . ?
C19B C18 C17 C16 88(2) . . . . ?
C11 N1 C16 C17 177.2(10) . . . . ?
C11 N1 C16 C17 -60.8(13) 2_565 . . . ?
C11 N1 C11 C12B 73.3(19) 2_565 . . . ?
C11 N1 C11 C12A 52.0(12) 2_565 . . . ?
C11 C12B C13B C14B 152(4) . . . . ?
C14A C13A C12A C11 -141(5) . . . . ?
C19A C18 C17 C16 146(2) . . . . ?
V1A O5 C3 O6A -133(3) . . . . ?
V1A O5 C3 C2 34.7(12) . . . . ?
V1A O3 C1 O4 149.4(8) . . . . ?
V1A O3 C1 C2 -30.1(11) . . . . ?
V1A O9 C8 O10 171.7(9) . . . . ?
V1A O9 C8 C7 -3.0(15) . . . . ?
V1A O7 C6 O8 176.9(9) . . . . ?
V1A O7 C6 C7 -5.2(14) . . . . ?
C9A C7 C8 O9 137.2(12) . . . . ?
C9A C7 C8 O10 -37.5(15) . . . . ?
C10A C7 C8 O9 -161.8(13) . . . . ?
C10A C7 C8 O10 23.5(17) . . . . ?
O6B C3 C2 C1 -139(3) . . . . ?
O6B C3 C2 C5 12(3) . . . . ?
O6B C3 C2 C4 76(3) . . . . ?
